data_4310483
loop_
_publ_author_name
'Daniel L. Reger'
'Radu F. Semeniuc'
'Vitaly Rassolov'
'Mark D. Smith'

_publ_contact_author_address
;
Department of Chemistry and Biochemistry
University of South Carolina
Columbia, South Carolina 29208
USA
;
_publ_contact_author_email reger@mail.chem.sc.edu
_publ_contact_author_fax '1 803 777 9521'
_publ_contact_author_name 'Professor Daniel L. Reger'
_publ_contact_author_phone '1 803 777 2587'
_publ_section_title
;
 Supramolecular Structural Variations with Changes in Anion and Solvent in
 Silver(I) Complexes of a Semirigid, Bitopic Tris(pyrazolyl)methane Ligand
;
_journal_name_full 'Inorganic Chemistry'
_journal_page_first 537
_journal_page_last 554
_journal_paper_doi 10.1021/ic035207i
_journal_volume 43
_journal_year 2004
_chemical_formula_moiety
; 
Ag2 (C30 H30 N12 O2) 2(C3 H6 O) (Sb F6)2 
;
_chemical_formula_sum 'C36 H42 Ag2 F12 N12 O4 Sb2'
_chemical_formula_weight 1394.06
_chemical_name_systematic
; 
 ? 
;
_space_group_IT_number 148
_symmetry_cell_setting trigonal
_symmetry_space_group_name_Hall '-R 3'
_symmetry_space_group_name_H-M 'R -3 :H'
_atom_sites_solution_hydrogens geom
_atom_sites_solution_primary direct
_atom_sites_solution_secondary difmap
_audit_creation_method SHELXL-97
_cell_angle_alpha 90.00
_cell_angle_beta 90.00
_cell_angle_gamma 120.00
_cell_formula_units_Z 9
_cell_length_a 31.3014(18)
_cell_length_b 31.3014(18)
_cell_length_c 12.7921(11)
_cell_measurement_reflns_used 6598
_cell_measurement_temperature 190(2)
_cell_measurement_theta_max 29.5
_cell_measurement_theta_min 2.254
_cell_volume 10854.3(13)
_computing_cell_refinement 'SAINT+ NT V6.02a (Bruker, 1998)'
_computing_data_collection 'SMART NT V5.624 (Bruker, 2000)'
_computing_data_reduction 'SAINT+ NT V6.02a'
_computing_molecular_graphics 'SHELXTL V5.1 (Sheldrick, 1997)'
_computing_publication_material 'SHELXTL V5.1'
_computing_structure_refinement 'SHELXL-97 (Sheldrick, 1997)'
_computing_structure_solution 'SHELXS-97 (Sheldrick, 1990)'
_diffrn_ambient_temperature 190(2)
_diffrn_measured_fraction_theta_full 0.999
_diffrn_measured_fraction_theta_max 0.999
_diffrn_measurement_device_type 'Bruker SMART APEX CCD diffractometer'
_diffrn_measurement_method 'omega scans'
_diffrn_radiation_monochromator graphite
_diffrn_radiation_source 'fine-focus sealed tube'
_diffrn_radiation_type MoK\a
_diffrn_radiation_wavelength 0.71073
_diffrn_reflns_av_R_equivalents 0.0358
_diffrn_reflns_av_sigmaI/netI 0.0264
_diffrn_reflns_limit_h_max 39
_diffrn_reflns_limit_h_min -33
_diffrn_reflns_limit_k_max 36
_diffrn_reflns_limit_k_min -39
_diffrn_reflns_limit_l_max 14
_diffrn_reflns_limit_l_min -15
_diffrn_reflns_number 24083
_diffrn_reflns_theta_full 26.37
_diffrn_reflns_theta_max 26.37
_diffrn_reflns_theta_min 2.25
_diffrn_standards_decay_% 0
_exptl_absorpt_coefficient_mu 2.005
_exptl_absorpt_correction_T_max 0.5839
_exptl_absorpt_correction_T_min 0.3958
_exptl_absorpt_correction_type multi-scan
_exptl_absorpt_process_details '(SADABS, Bruker, 1997)'
_exptl_crystal_colour colorless
_exptl_crystal_density_diffrn 1.919
_exptl_crystal_density_method 'not measured'
_exptl_crystal_description chunk
_exptl_crystal_F_000 6102
_exptl_crystal_size_max 0.46
_exptl_crystal_size_mid 0.38
_exptl_crystal_size_min 0.26
_refine_diff_density_max 1.349
_refine_diff_density_min -1.047
_refine_diff_density_rms 0.145
_refine_ls_extinction_method none
_refine_ls_goodness_of_fit_ref 1.059
_refine_ls_hydrogen_treatment mixed
_refine_ls_matrix_type full
_refine_ls_number_parameters 330
_refine_ls_number_reflns 4922
_refine_ls_number_restraints 1
_refine_ls_restrained_S_all 1.059
_refine_ls_R_factor_all 0.0695
_refine_ls_R_factor_gt 0.0591
_refine_ls_shift/su_max 0.000
_refine_ls_shift/su_mean 0.000
_refine_ls_structure_factor_coef Fsqd
_refine_ls_weighting_details 'calc w=1/[\s^2^(Fo^2^)+(0.1290P)^2^+18.1206P] where P=(Fo^2^+2Fc^2^)/3'
_refine_ls_weighting_scheme calc
_refine_ls_wR_factor_gt 0.1794
_refine_ls_wR_factor_ref 0.1885
_reflns_number_gt 3890
_reflns_number_total 4922
_reflns_threshold_expression >2sigma(I)
_cod_data_source_file ic035207isi20031021_053618_2.cif
_cod_data_source_block 2a
_cod_depositor_comments
;
The following automatic conversions were performed:
'_symmetry_cell_setting' value 'Trigonal' changed to 'trigonal' according
to '/home/saulius/struct/CIF-dictionaries/cif_core.dic' dictionary named
'cif_core.dic' version 2.4.1 from 2010-06-29.

Automatic conversion script
Id: cif_fix_enum 1527 2010-12-29 10:47:43Z saulius 
;
_cod_original_cell_volume 10854.2(13)
_cod_original_sg_symbol_H-M 'R -3'
_cod_database_code 4310483

loop_
_symmetry_equiv_pos_as_xyz
'x, y, z'
'-y, x-y, z'
'-x+y, -x, z'
'x+2/3, y+1/3, z+1/3'
'-y+2/3, x-y+1/3, z+1/3'
'-x+y+2/3, -x+1/3, z+1/3'
'x+1/3, y+2/3, z+2/3'
'-y+1/3, x-y+2/3, z+2/3'
'-x+y+1/3, -x+2/3, z+2/3'
'-x, -y, -z'
'y, -x+y, -z'
'x-y, x, -z'
'-x+2/3, -y+1/3, -z+1/3'
'y+2/3, -x+y+1/3, -z+1/3'
'x-y+2/3, x+1/3, -z+1/3'
'-x+1/3, -y+2/3, -z+2/3'
'y+1/3, -x+y+2/3, -z+2/3'
'x-y+1/3, x+2/3, -z+2/3'

loop_
_atom_site_label
_atom_site_type_symbol
_atom_site_fract_x
_atom_site_fract_y
_atom_site_fract_z
_atom_site_U_iso_or_equiv
_atom_site_adp_type
_atom_site_occupancy
_atom_site_symmetry_multiplicity
_atom_site_calc_flag
_atom_site_refinement_flags
_atom_site_disorder_assembly
_atom_site_disorder_group
Ag Ag 0.132685(19) 0.538318(17) 0.14092(4) 0.0624(2) Uani 1 1 d . . .
C1 C 0.12263(17) 0.62202(15) 0.3043(4) 0.0353(10) Uani 1 1 d . . .
C11 C 0.0705(3) 0.5562(2) 0.4366(5) 0.0617(17) Uani 1 1 d . . .
H11 H 0.0664 0.5762 0.4870 0.074 Uiso 1 1 calc R . .
C12 C 0.0534(3) 0.5067(2) 0.4442(6) 0.075(2) Uani 1 1 d . . .
H12 H 0.0355 0.4855 0.5006 0.090 Uiso 1 1 calc R . .
C13 C 0.0677(2) 0.49418(19) 0.3517(5) 0.0566(15) Uani 1 1 d . . .
H13 H 0.0603 0.4617 0.3343 0.068 Uiso 1 1 calc R . .
C23 C 0.1025(2) 0.61448(19) 0.0333(4) 0.0494(12) Uani 1 1 d . . .
H23 H 0.1066 0.6061 -0.0359 0.059 Uiso 1 1 calc R . .
C22 C 0.0729(2) 0.63491(19) 0.0604(5) 0.0492(12) Uani 1 1 d . . .
H22 H 0.0537 0.6425 0.0147 0.059 Uiso 1 1 calc R . .
C21 C 0.07757(18) 0.64144(18) 0.1650(4) 0.0421(11) Uani 1 1 d . . .
H21 H 0.0620 0.6546 0.2076 0.051 Uiso 1 1 calc R . .
C33 C 0.2522(2) 0.6797(2) 0.2814(6) 0.0605(16) Uani 1 1 d . . .
H33 H 0.2835 0.7047 0.2569 0.073 Uiso 1 1 calc R . .
C32 C 0.2452(2) 0.6412(2) 0.3486(6) 0.0644(16) Uani 1 1 d . . .
H32 H 0.2698 0.6357 0.3786 0.077 Uiso 1 1 calc R . .
C31 C 0.1954(2) 0.6137(2) 0.3615(5) 0.0506(13) Uani 1 1 d . . .
H31 H 0.1784 0.5847 0.4026 0.061 Uiso 1 1 calc R . .
C2 C 0.11331(19) 0.65514(17) 0.3780(4) 0.0396(10) Uani 1 1 d . . .
H2A H 0.0774 0.6420 0.3848 0.048 Uiso 1 1 calc R . .
H2B H 0.1266 0.6551 0.4482 0.048 Uiso 1 1 calc R . .
C3 C 0.1274(2) 0.73387(17) 0.4130(4) 0.0436(11) Uani 1 1 d . . .
H3A H 0.1434 0.7351 0.4807 0.052 Uiso 1 1 calc R . .
H3B H 0.0916 0.7193 0.4252 0.052 Uiso 1 1 calc R . .
C4 C 0.14847(17) 0.78519(17) 0.3693(4) 0.0374(10) Uani 1 1 d . . .
C5 C 0.17161(19) 0.82479(17) 0.4390(4) 0.0386(10) Uani 1 1 d . . .
H5 H 0.1747 0.8191 0.5108 0.046 Uiso 1 1 calc R . .
C6 C 0.14312(18) 0.79354(17) 0.2656(4) 0.0386(10) Uani 1 1 d . . .
H6 H 0.1267 0.7664 0.2192 0.046 Uiso 1 1 calc R . .
O41 O 0.0980(3) 0.1807(3) 0.0194(6) 0.128(3) Uani 1 1 d . . .
C41 C 0.0930(5) 0.1652(4) 0.1154(14) 0.165(7) Uani 1 1 d D . .
C42 C 0.0632(8) 0.1753(7) 0.1765(15) 0.220(12) Uani 1 1 d D . .
H42A H 0.0821 0.2091 0.2030 0.330 Uiso 1 1 calc R . .
H42B H 0.0508 0.1522 0.2354 0.330 Uiso 1 1 calc R . .
H42C H 0.0353 0.1717 0.1348 0.330 Uiso 1 1 calc R . .
C43 C 0.1113(5) 0.1375(4) 0.1630(10) 0.121(4) Uani 1 1 d D . .
H43A H 0.1029 0.1337 0.2376 0.181 Uiso 1 1 calc R . .
H43B H 0.1472 0.1544 0.1548 0.181 Uiso 1 1 calc R . .
H43C H 0.0965 0.1049 0.1302 0.181 Uiso 1 1 calc R . .
N21 N 0.12392(17) 0.60852(15) 0.1166(4) 0.0466(10) Uani 1 1 d . . .
N22 N 0.10867(14) 0.62561(13) 0.1980(3) 0.0352(8) Uani 1 1 d . . .
N12 N 0.09410(15) 0.57132(14) 0.3447(3) 0.0393(9) Uani 1 1 d . . .
N11 N 0.09276(17) 0.53293(14) 0.2912(4) 0.0446(10) Uani 1 1 d . . .
N31 N 0.20955(16) 0.67649(16) 0.2563(4) 0.0482(11) Uani 1 1 d . . .
N32 N 0.17465(15) 0.63518(14) 0.3053(3) 0.0404(9) Uani 1 1 d . . .
O1 O 0.13600(13) 0.70367(11) 0.3395(3) 0.0393(7) Uani 1 1 d . . .
Sb1A Sb 0.05970(12) 0.66494(13) 0.7133(3) 0.1170(13) Uani 0.52 1 d P . .
Sb1B Sb 0.06240(9) 0.67096(9) 0.71915(18) 0.0415(4) Uani 0.35 1 d P . .
F1 F 0.0610(4) 0.7084(3) 0.8308(7) 0.164(4) Uani 0.87 1 d P . .
F2 F 0.0067(3) 0.6170(3) 0.7732(6) 0.132(3) Uani 0.87 1 d P . .
F3 F 0.0663(4) 0.6352(4) 0.6091(6) 0.162(4) Uani 0.87 1 d P . .
F4 F 0.1120(4) 0.7290(4) 0.6691(7) 0.245(8) Uani 0.87 1 d P . .
F5 F 0.1010(4) 0.6582(5) 0.8037(7) 0.185(4) Uani 0.87 1 d P . .
F6 F 0.0184(4) 0.6863(3) 0.6570(7) 0.158(3) Uani 0.87 1 d P . .
Sb2 Sb 0.0000 0.0000 0.0000 0.0501(3) Uani 0.78 6 d SP . .
F7 F -0.0097(10) 0.0514(7) 0.0361(14) 0.211(8) Uani 0.59 1 d P . .
F8 F 0.0000 0.0000 0.1406(11) 0.150(8) Uani 0.59 3 d SP . .

loop_
_atom_site_aniso_label
_atom_site_aniso_U_11
_atom_site_aniso_U_22
_atom_site_aniso_U_33
_atom_site_aniso_U_23
_atom_site_aniso_U_13
_atom_site_aniso_U_12
Ag 0.0676(3) 0.0464(3) 0.0833(4) -0.0074(2) 0.0180(2) 0.0360(2)
C1 0.037(2) 0.0231(19) 0.047(3) 0.0012(18) 0.0039(19) 0.0155(18)
C11 0.079(4) 0.045(3) 0.069(4) 0.019(3) 0.036(3) 0.036(3)
C12 0.095(5) 0.043(3) 0.094(5) 0.025(3) 0.047(4) 0.039(3)
C13 0.056(3) 0.030(2) 0.084(4) 0.008(3) 0.016(3) 0.022(2)
C23 0.060(3) 0.037(3) 0.045(3) 0.000(2) 0.008(2) 0.020(2)
C22 0.044(3) 0.038(3) 0.058(3) 0.001(2) -0.006(2) 0.014(2)
C21 0.036(2) 0.036(2) 0.052(3) 0.000(2) 0.001(2) 0.016(2)
C33 0.037(3) 0.058(3) 0.083(4) -0.005(3) 0.000(3) 0.020(3)
C32 0.052(3) 0.062(4) 0.083(5) 0.005(3) -0.010(3) 0.031(3)
C31 0.047(3) 0.051(3) 0.058(3) 0.006(3) -0.005(2) 0.028(3)
C2 0.048(3) 0.029(2) 0.043(3) 0.0004(19) 0.008(2) 0.020(2)
C3 0.057(3) 0.031(2) 0.044(3) -0.002(2) 0.009(2) 0.023(2)
C4 0.038(2) 0.029(2) 0.047(3) -0.0015(19) 0.006(2) 0.0187(19)
C5 0.048(3) 0.036(2) 0.039(3) -0.0051(19) -0.003(2) 0.026(2)
C6 0.043(2) 0.028(2) 0.044(3) -0.0094(19) 0.000(2) 0.0173(19)
O41 0.117(6) 0.130(6) 0.090(5) -0.017(4) 0.017(4) 0.026(5)
C41 0.169(14) 0.079(7) 0.205(17) 0.040(9) -0.063(12) 0.029(8)
C42 0.36(3) 0.202(16) 0.233(19) 0.096(14) 0.176(19) 0.238(19)
C43 0.123(9) 0.084(7) 0.135(10) -0.004(6) -0.015(7) 0.037(6)
N21 0.055(3) 0.034(2) 0.054(3) -0.0017(18) 0.012(2) 0.024(2)
N22 0.0363(19) 0.0275(17) 0.042(2) -0.0022(15) 0.0040(16) 0.0157(15)
N12 0.042(2) 0.0258(18) 0.051(2) 0.0030(16) 0.0058(18) 0.0173(16)
N11 0.051(2) 0.030(2) 0.055(3) 0.0002(18) 0.004(2) 0.0215(18)
N31 0.036(2) 0.036(2) 0.066(3) 0.002(2) 0.005(2) 0.0131(18)
N32 0.038(2) 0.0291(18) 0.053(2) 0.0057(17) 0.0060(18) 0.0156(16)
O1 0.0479(19) 0.0266(15) 0.0446(18) -0.0006(13) 0.0059(15) 0.0195(14)
Sb1A 0.0782(16) 0.139(2) 0.102(2) 0.0228(15) 0.0074(13) 0.0302(15)
Sb1B 0.0365(9) 0.0494(8) 0.0334(8) 0.0180(6) 0.0007(6) 0.0175(7)
F1 0.145(7) 0.141(7) 0.127(6) -0.043(5) 0.006(5) 0.012(6)
F2 0.109(5) 0.107(5) 0.132(6) 0.035(4) 0.022(4) 0.018(4)
F3 0.238(11) 0.199(9) 0.101(5) -0.035(5) 0.021(6) 0.148(9)
F4 0.184(9) 0.215(10) 0.094(5) 0.012(6) 0.019(6) -0.081(8)
F5 0.166(8) 0.304(13) 0.126(7) 0.035(7) -0.044(6) 0.150(9)
F6 0.224(9) 0.135(6) 0.160(7) 0.018(5) -0.052(7) 0.123(7)
Sb2 0.0459(4) 0.0459(4) 0.0585(7) 0.000 0.000 0.0230(2)
F7 0.37(3) 0.169(14) 0.205(16) -0.019(13) -0.019(19) 0.217(17)
F8 0.205(14) 0.205(14) 0.042(8) 0.000 0.000 0.102(7)

loop_
_atom_type_symbol
_atom_type_description
_atom_type_scat_dispersion_real
_atom_type_scat_dispersion_imag
_atom_type_scat_source
C C 0.0033 0.0016 'International Tables Vol C Tables 4.2.6.8 and 6.1.1.4'
H H 0.0000 0.0000 'International Tables Vol C Tables 4.2.6.8 and 6.1.1.4'
N N 0.0061 0.0033 'International Tables Vol C Tables 4.2.6.8 and 6.1.1.4'
O O 0.0106 0.0060 'International Tables Vol C Tables 4.2.6.8 and 6.1.1.4'
F F 0.0171 0.0103 'International Tables Vol C Tables 4.2.6.8 and 6.1.1.4'
Ag Ag -0.8971 1.1015 'International Tables Vol C Tables 4.2.6.8 and 6.1.1.4'
Sb Sb -0.5866 1.5461 'International Tables Vol C Tables 4.2.6.8 and 6.1.1.4'

loop_
_geom_angle_atom_site_label_1
_geom_angle_atom_site_label_2
_geom_angle_atom_site_label_3
_geom_angle
_geom_angle_site_symmetry_1
_geom_angle_site_symmetry_3
_geom_angle_publ_flag
N31 Ag N11 143.25(18) 15 . ?
N31 Ag N21 116.27(16) 15 . ?
N11 Ag N21 82.20(15) . . ?
N22 C1 N32 108.8(4) . . ?
N22 C1 N12 111.6(4) . . ?
N32 C1 N12 106.8(4) . . ?
N22 C1 C2 111.0(4) . . ?
N32 C1 C2 111.4(4) . . ?
N12 C1 C2 107.2(4) . . ?
N12 C11 C12 107.3(6) . . ?
C11 C12 C13 105.1(6) . . ?
N11 C13 C12 111.6(5) . . ?
N21 C23 C22 111.1(5) . . ?
C21 C22 C23 105.5(5) . . ?
C22 C21 N22 107.1(5) . . ?
N31 C33 C32 111.3(5) . . ?
C31 C32 C33 104.8(5) . . ?
N32 C31 C32 107.7(5) . . ?
O1 C2 C1 110.5(4) . . ?
O1 C3 C4 109.3(4) . . ?
C6 C4 C5 120.2(4) . . ?
C6 C4 C3 122.0(4) . . ?
C5 C4 C3 117.7(5) . . ?
C4 C5 C6 119.0(5) . 16_565 ?
C4 C6 C5 120.7(4) . 16_565 ?
O41 C41 C42 115.0(12) . . ?
O41 C41 C43 129.3(15) . . ?
C42 C41 C43 115.6(16) . . ?
C23 N21 N22 105.1(4) . . ?
C23 N21 Ag 122.6(3) . . ?
N22 N21 Ag 119.3(3) . . ?
N21 N22 C21 111.1(4) . . ?
N21 N22 C1 120.6(4) . . ?
C21 N22 C1 128.1(4) . . ?
C11 N12 N11 111.0(4) . . ?
C11 N12 C1 128.2(4) . . ?
N11 N12 C1 120.6(4) . . ?
C13 N11 N12 105.0(4) . . ?
C13 N11 Ag 128.5(4) . . ?
N12 N11 Ag 126.2(3) . . ?
C33 N31 N32 105.0(5) . . ?
C33 N31 Ag 122.4(4) . 14_455 ?
N32 N31 Ag 129.9(3) . 14_455 ?
C31 N32 N31 111.1(4) . . ?
C31 N32 C1 127.4(4) . . ?
N31 N32 C1 121.0(4) . . ?
C2 O1 C3 108.6(3) . . ?
F3 Sb1A F2 101.3(5) . . ?
F3 Sb1A F5 98.4(5) . . ?
F2 Sb1A F5 92.6(5) . . ?
F3 Sb1A F6 100.9(5) . . ?
F2 Sb1A F6 87.0(5) . . ?
F5 Sb1A F6 160.4(5) . . ?
F3 Sb1A F4 93.9(5) . . ?
F2 Sb1A F4 163.6(6) . . ?
F5 Sb1A F4 91.4(6) . . ?
F6 Sb1A F4 84.0(6) . . ?
F3 Sb1A F1 171.9(5) . . ?
F2 Sb1A F1 86.7(4) . . ?
F5 Sb1A F1 80.1(5) . . ?
F6 Sb1A F1 80.3(5) . . ?
F4 Sb1A F1 78.3(5) . . ?
F5 Sb1B F4 95.8(6) . . ?
F5 Sb1B F3 93.9(5) . . ?
F4 Sb1B F3 93.2(5) . . ?
F5 Sb1B F6 168.8(5) . . ?
F4 Sb1B F6 87.9(6) . . ?
F3 Sb1B F6 96.5(5) . . ?
F5 Sb1B F2 90.2(5) . . ?
F4 Sb1B F2 171.2(6) . . ?
F3 Sb1B F2 92.8(4) . . ?
F6 Sb1B F2 85.0(5) . . ?
F5 Sb1B F1 84.7(5) . . ?
F4 Sb1B F1 85.3(5) . . ?
F3 Sb1B F1 177.8(5) . . ?
F6 Sb1B F1 85.0(5) . . ?
F2 Sb1B F1 88.9(4) . . ?
Sb1B F1 Sb1A 2.83(17) . . ?
Sb1A F2 Sb1B 5.0(2) . . ?
Sb1A F3 Sb1B 3.50(19) . . ?
Sb1B F4 Sb1A 4.19(19) . . ?
Sb1B F5 Sb1A 5.7(2) . . ?
Sb1B F6 Sb1A 5.50(19) . . ?
F8 Sb2 F8 180.0 . 10 ?
F8 Sb2 F7 104.5(5) . 12 ?
F8 Sb2 F7 75.5(5) 10 12 ?
F8 Sb2 F7 104.5(5) . 10 ?
F8 Sb2 F7 75.5(5) 10 10 ?
F7 Sb2 F7 113.9(4) 12 10 ?
F8 Sb2 F7 75.5(5) . 3 ?
F8 Sb2 F7 104.5(5) 10 3 ?
F7 Sb2 F7 180.0(16) 12 3 ?
F7 Sb2 F7 66.1(4) 10 3 ?
F8 Sb2 F7 104.5(5) . 11 ?
F8 Sb2 F7 75.5(5) 10 11 ?
F7 Sb2 F7 113.9(4) 12 11 ?
F7 Sb2 F7 113.9(4) 10 11 ?
F7 Sb2 F7 66.1(4) 3 11 ?
F8 Sb2 F7 75.5(5) . . ?
F8 Sb2 F7 104.5(5) 10 . ?
F7 Sb2 F7 66.1(4) 12 . ?
F7 Sb2 F7 180.0(17) 10 . ?
F7 Sb2 F7 113.9(4) 3 . ?
F7 Sb2 F7 66.1(4) 11 . ?
F8 Sb2 F7 75.5(5) . 2 ?
F8 Sb2 F7 104.5(5) 10 2 ?
F7 Sb2 F7 66.1(4) 12 2 ?
F7 Sb2 F7 66.1(4) 10 2 ?
F7 Sb2 F7 113.9(4) 3 2 ?
F7 Sb2 F7 180.0(12) 11 2 ?
F7 Sb2 F7 113.9(4) . 2 ?

loop_
_geom_bond_atom_site_label_1
_geom_bond_atom_site_label_2
_geom_bond_distance
_geom_bond_site_symmetry_2
_geom_bond_publ_flag
Ag N31 2.189(5) 15 ?
Ag N11 2.253(4) . ?
Ag N21 2.367(4) . ?
C1 N22 1.450(6) . ?
C1 N32 1.467(6) . ?
C1 N12 1.472(6) . ?
C1 C2 1.533(6) . ?
C11 N12 1.343(7) . ?
C11 C12 1.365(8) . ?
C12 C13 1.390(9) . ?
C13 N11 1.317(7) . ?
C23 N21 1.320(8) . ?
C23 C22 1.407(8) . ?
C22 C21 1.350(8) . ?
C21 N22 1.362(6) . ?
C33 N31 1.329(7) . ?
C33 C32 1.404(9) . ?
C32 C31 1.362(9) . ?
C31 N32 1.351(7) . ?
C2 O1 1.406(5) . ?
C3 O1 1.450(6) . ?
C3 C4 1.506(7) . ?
C4 C6 1.378(7) . ?
C4 C5 1.400(7) . ?
C5 C6 1.408(7) 16_565 ?
C6 C5 1.408(7) 16_565 ?
O41 C41 1.301(16) . ?
C41 C42 1.368(14) . ?
C41 C43 1.395(12) . ?
N21 N22 1.362(6) . ?
N12 N11 1.365(5) . ?
N31 N32 1.359(6) . ?
N31 Ag 2.189(5) 14_455 ?
Sb1A F3 1.696(8) . ?
Sb1A F2 1.760(7) . ?
Sb1A F5 1.824(8) . ?
Sb1A F6 1.870(8) . ?
Sb1A F4 1.934(9) . ?
Sb1A F1 2.012(9) . ?
Sb1B F5 1.809(7) . ?
Sb1B F4 1.817(9) . ?
Sb1B F3 1.840(7) . ?
Sb1B F6 1.849(8) . ?
Sb1B F2 1.849(7) . ?
Sb1B F1 1.860(9) . ?
Sb2 F8 1.798(14) . ?
Sb2 F8 1.798(14) 10 ?
Sb2 F7 1.839(11) 12 ?
Sb2 F7 1.839(11) 10 ?
Sb2 F7 1.839(11) 3 ?
Sb2 F7 1.839(11) 11 ?
Sb2 F7 1.839(11) . ?
Sb2 F7 1.839(11) 2 ?

loop_
_geom_torsion_atom_site_label_1
_geom_torsion_atom_site_label_2
_geom_torsion_atom_site_label_3
_geom_torsion_atom_site_label_4
_geom_torsion
_geom_torsion_site_symmetry_1
_geom_torsion_site_symmetry_2
_geom_torsion_site_symmetry_3
_geom_torsion_site_symmetry_4
_geom_torsion_publ_flag
N12 C11 C12 C13 -0.8(9) . . . . ?
C11 C12 C13 N11 1.2(9) . . . . ?
N21 C23 C22 C21 0.4(6) . . . . ?
C23 C22 C21 N22 0.1(6) . . . . ?
N31 C33 C32 C31 1.2(8) . . . . ?
C33 C32 C31 N32 -0.4(7) . . . . ?
N22 C1 C2 O1 -52.8(5) . . . . ?
N32 C1 C2 O1 68.6(5) . . . . ?
N12 C1 C2 O1 -174.9(4) . . . . ?
O1 C3 C4 C6 42.0(7) . . . . ?
O1 C3 C4 C5 -141.5(4) . . . . ?
C6 C4 C5 C6 -1.4(8) . . . 16_565 ?
C3 C4 C5 C6 -178.0(4) . . . 16_565 ?
C5 C4 C6 C5 1.4(8) . . . 16_565 ?
C3 C4 C6 C5 177.8(5) . . . 16_565 ?
C22 C23 N21 N22 -0.7(6) . . . . ?
C22 C23 N21 Ag 140.2(4) . . . . ?
N31 Ag N21 C23 89.1(5) 15 . . . ?
N11 Ag N21 C23 -124.4(5) . . . . ?
N31 Ag N21 N22 -135.3(3) 15 . . . ?
N11 Ag N21 N22 11.2(4) . . . . ?
C23 N21 N22 C21 0.7(5) . . . . ?
Ag N21 N22 C21 -141.7(3) . . . . ?
C23 N21 N22 C1 176.2(4) . . . . ?
Ag N21 N22 C1 33.8(5) . . . . ?
C22 C21 N22 N21 -0.5(5) . . . . ?
C22 C21 N22 C1 -175.5(4) . . . . ?
N32 C1 N22 N21 42.1(5) . . . . ?
N12 C1 N22 N21 -75.5(5) . . . . ?
C2 C1 N22 N21 165.0(4) . . . . ?
N32 C1 N22 C21 -143.3(4) . . . . ?
N12 C1 N22 C21 99.0(5) . . . . ?
C2 C1 N22 C21 -20.4(6) . . . . ?
C12 C11 N12 N11 0.3(8) . . . . ?
C12 C11 N12 C1 -174.1(6) . . . . ?
N22 C1 N12 C11 -131.8(6) . . . . ?
N32 C1 N12 C11 109.4(6) . . . . ?
C2 C1 N12 C11 -10.0(7) . . . . ?
N22 C1 N12 N11 54.3(6) . . . . ?
N32 C1 N12 N11 -64.5(6) . . . . ?
C2 C1 N12 N11 176.0(4) . . . . ?
C12 C13 N11 N12 -1.0(7) . . . . ?
C12 C13 N11 Ag 172.7(5) . . . . ?
C11 N12 N11 C13 0.4(7) . . . . ?
C1 N12 N11 C13 175.3(5) . . . . ?
C11 N12 N11 Ag -173.5(4) . . . . ?
C1 N12 N11 Ag 1.4(6) . . . . ?
N31 Ag N11 C13 -76.5(6) 15 . . . ?
N21 Ag N11 C13 159.3(5) . . . . ?
N31 Ag N11 N12 96.0(4) 15 . . . ?
N21 Ag N11 N12 -28.3(4) . . . . ?
C32 C33 N31 N32 -1.5(7) . . . . ?
C32 C33 N31 Ag 161.8(5) . . . 14_455 ?
C32 C31 N32 N31 -0.6(7) . . . . ?
C32 C31 N32 C1 -172.7(5) . . . . ?
C33 N31 N32 C31 1.3(6) . . . . ?
Ag N31 N32 C31 -160.3(4) 14_455 . . . ?
C33 N31 N32 C1 174.0(5) . . . . ?
Ag N31 N32 C1 12.4(7) 14_455 . . . ?
N22 C1 N32 C31 -140.5(5) . . . . ?
N12 C1 N32 C31 -19.9(7) . . . . ?
C2 C1 N32 C31 96.9(6) . . . . ?
N22 C1 N32 N31 48.1(5) . . . . ?
N12 C1 N32 N31 168.7(4) . . . . ?
C2 C1 N32 N31 -74.5(6) . . . . ?
C1 C2 O1 C3 -178.4(4) . . . . ?
C4 C3 O1 C2 -176.1(4) . . . . ?
F5 Sb1B F1 Sb1A -86(3) . . . . ?
F4 Sb1B F1 Sb1A 178(100) . . . . ?
F3 Sb1B F1 Sb1A -137(14) . . . . ?
F6 Sb1B F1 Sb1A 90(3) . . . . ?
F2 Sb1B F1 Sb1A 5(3) . . . . ?
F3 Sb1A F1 Sb1B 12(4) . . . . ?
F2 Sb1A F1 Sb1B -175(3) . . . . ?
F5 Sb1A F1 Sb1B 92(3) . . . . ?
F6 Sb1A F1 Sb1B -88(3) . . . . ?
F4 Sb1A F1 Sb1B -2(3) . . . . ?
F3 Sb1A F2 Sb1B -178(100) . . . . ?
F5 Sb1A F2 Sb1B 82.8(19) . . . . ?
F6 Sb1A F2 Sb1B -77.6(19) . . . . ?
F4 Sb1A F2 Sb1B -21(2) . . . . ?
F1 Sb1A F2 Sb1B 2.8(19) . . . . ?
F5 Sb1B F2 Sb1A -92.2(19) . . . . ?
F4 Sb1B F2 Sb1A 135(4) . . . . ?
F3 Sb1B F2 Sb1A 1.7(19) . . . . ?
F6 Sb1B F2 Sb1A 98.0(19) . . . . ?
F1 Sb1B F2 Sb1A -177(2) . . . . ?
F2 Sb1A F3 Sb1B 177(100) . . . . ?
F5 Sb1A F3 Sb1B -88(3) . . . . ?
F6 Sb1A F3 Sb1B 88(3) . . . . ?
F4 Sb1A F3 Sb1B 4(3) . . . . ?
F1 Sb1A F3 Sb1B -9(4) . . . . ?
F5 Sb1B F3 Sb1A 88(3) . . . . ?
F4 Sb1B F3 Sb1A -176(3) . . . . ?
F6 Sb1B F3 Sb1A -88(3) . . . . ?
F2 Sb1B F3 Sb1A -3(3) . . . . ?
F1 Sb1B F3 Sb1A 139(13) . . . . ?
F5 Sb1B F4 Sb1A 97(2) . . . . ?
F3 Sb1B F4 Sb1A 3(2) . . . . ?
F6 Sb1B F4 Sb1A -94(2) . . . . ?
F2 Sb1B F4 Sb1A -130(4) . . . . ?
F1 Sb1B F4 Sb1A -179(100) . . . . ?
F3 Sb1A F4 Sb1B -177(2) . . . . ?
F2 Sb1A F4 Sb1B 26(2) . . . . ?
F5 Sb1A F4 Sb1B -78(2) . . . . ?
F6 Sb1A F4 Sb1B 83(2) . . . . ?
F1 Sb1A F4 Sb1B 1(2) . . . . ?
F4 Sb1B F5 Sb1A -128.8(19) . . . . ?
F3 Sb1B F5 Sb1A -35.2(18) . . . . ?
F6 Sb1B F5 Sb1A 122(3) . . . . ?
F2 Sb1B F5 Sb1A 57.7(18) . . . . ?
F1 Sb1B F5 Sb1A 146.5(19) . . . . ?
F3 Sb1A F5 Sb1B 140.9(19) . . . . ?
F2 Sb1A F5 Sb1B -117.3(19) . . . . ?
F6 Sb1A F5 Sb1B -29(2) . . . . ?
F4 Sb1A F5 Sb1B 46.8(18) . . . . ?
F1 Sb1A F5 Sb1B -31.0(18) . . . . ?
F5 Sb1B F6 Sb1A -122(3) . . . . ?
F4 Sb1B F6 Sb1A 128.2(18) . . . . ?
F3 Sb1B F6 Sb1A 35.3(17) . . . . ?
F2 Sb1B F6 Sb1A -57.0(18) . . . . ?
F1 Sb1B F6 Sb1A -146.3(18) . . . . ?
F3 Sb1A F6 Sb1B -140.7(19) . . . . ?
F2 Sb1A F6 Sb1B 118.4(19) . . . . ?
F5 Sb1A F6 Sb1B 29(2) . . . . ?
F4 Sb1A F6 Sb1B -47.9(17) . . . . ?
F1 Sb1A F6 Sb1B 31.2(17) . . . . ?
